data_4119142
loop_
_publ_author_name
'Jonathan C. Barnes'
'Michal Jur\'i\<cek'
'Nathan L. Strutt'
'Marco Frasconi'
'Srinivasan Sampath'
'Marc A. Giesener'
'Psaras L. McGrier'
'Carson J. Bruns'
'Charlotte L. Stern'
'Amy A. Sarjeant'
'J. Fraser Stoddart'

_publ_contact_author_name
;
;
_publ_section_title
;
 ExBox: A Polycyclic Aromatic Hydrocarbon Scavenger
;
_journal_name_full 'Journal of the American Chemical Society'
_journal_page_first 183
_journal_page_last 192
_journal_paper_doi 10.1021/ja307360n
_journal_volume 135
_journal_year 2013
_chemical_formula_moiety 'C48 H40 N4, 0.5(C18 H12), 2(C7 H8), 4(F6 P), 2(C2 H3 N)'
_chemical_formula_sum 'C75 H68 F24 N6 P4'
_chemical_formula_weight 1633.23
_chemical_name_systematic
;
 ? 
;
_space_group_crystal_system triclinic
_space_group_IT_number 2
_space_group_name_Hall '-P 1'
_space_group_name_H-M_alt 'P -1'
_symmetry_space_group_name_Hall '-P 1'
_symmetry_space_group_name_H-M 'P -1'
_atom_sites_solution_hydrogens geom
_atom_sites_solution_primary direct
_atom_sites_solution_secondary difmap
_audit_creation_date 2012-06-27
_audit_creation_method
;
  Olex2 1.2
  (compiled May  9 2012 12:37:22, GUI svn.r4230)
;
_cell_angle_alpha 72.2804(17)
_cell_angle_beta 86.5349(17)
_cell_angle_gamma 65.8180(15)
_cell_formula_units_Z 1
_cell_length_a 10.1400(3)
_cell_length_b 11.2521(3)
_cell_length_c 17.9440(5)
_cell_measurement_reflns_used 5617
_cell_measurement_temperature 105(2)
_cell_measurement_theta_max 63.87
_cell_measurement_theta_min 2.59
_cell_volume 1774.21(9)
_computing_cell_refinement 'SAINT V7.23A (Bruker, 2005)'
_computing_data_collection 'APEX2 V2.1-4 (Bruker, 2007)'
_computing_data_reduction 'Bruker SAINT'
_computing_molecular_graphics
;
O. V. Dolomanov, L. J. Bourhis, R. J. Gildea, J. A. K. Howard and H. Puschmann,
OLEX2: a complete structure solution, refinement and analysis program.
J. Appl. Cryst. (2009). 42, 339-341.
;
_computing_publication_material
;
O. V. Dolomanov, L. J. Bourhis, R. J. Gildea, J. A. K. Howard and H. Puschmann,
OLEX2: a complete structure solution, refinement and analysis program.
J. Appl. Cryst. (2009). 42, 339-341.
;
_computing_structure_refinement
;
XL, G.M. Sheldrick, Acta Cryst.
(2008). A64, 112-122
;
_computing_structure_solution
;
XS, G.M. Sheldrick, Acta Cryst.
(2008). A64, 112-122
;
_diffrn_ambient_temperature 105.36
_diffrn_detector_area_resol_mean 8
_diffrn_measured_fraction_theta_full 0.952
_diffrn_measured_fraction_theta_max 0.952
_diffrn_measurement_device_type 'Bruker Kappa APEX2 CCD area detector'
_diffrn_measurement_method '\w and \f scans'
_diffrn_radiation_monochromator 'Quazar optics'
_diffrn_radiation_type CuK\a
_diffrn_radiation_wavelength 1.54178
_diffrn_reflns_av_R_equivalents 0.0180
_diffrn_reflns_av_unetI/netI 0.0265
_diffrn_reflns_limit_h_max 4
_diffrn_reflns_limit_h_min -11
_diffrn_reflns_limit_k_max 12
_diffrn_reflns_limit_k_min -13
_diffrn_reflns_limit_l_max 20
_diffrn_reflns_limit_l_min -20
_diffrn_reflns_number 9607
_diffrn_reflns_theta_full 64.30
_diffrn_reflns_theta_max 64.30
_diffrn_reflns_theta_min 2.59
_diffrn_source microsource
_diffrn_standards_number 0
_exptl_absorpt_coefficient_mu 1.989
_exptl_absorpt_correction_T_max 0.7525
_exptl_absorpt_correction_T_min 0.6011
_exptl_absorpt_correction_type multi-scan
_exptl_absorpt_process_details
;
SADABS-2008/1 (Bruker,2008) was used for absorption correction.
wR2(int) was 0.0561 before and 0.0308 after correction.
The Ratio of minimum to maximum transmission is 0.7988.
The \l/2 correction factor is 0.0015.
;
_exptl_crystal_colour red
_exptl_crystal_density_diffrn 1.529
_exptl_crystal_description block
_exptl_crystal_F_000 836
_exptl_crystal_size_max 0.468
_exptl_crystal_size_mid 0.162
_exptl_crystal_size_min 0.071
_refine_diff_density_max 0.741
_refine_diff_density_min -0.439
_refine_diff_density_rms 0.075
_refine_ls_extinction_method none
_refine_ls_goodness_of_fit_ref 1.052
_refine_ls_hydrogen_treatment constr
_refine_ls_matrix_type full
_refine_ls_number_parameters 691
_refine_ls_number_reflns 5636
_refine_ls_number_restraints 692
_refine_ls_restrained_S_all 1.127
_refine_ls_R_factor_all 0.0736
_refine_ls_R_factor_gt 0.0647
_refine_ls_shift/su_max 0.016
_refine_ls_shift/su_mean 0.001
_refine_ls_structure_factor_coef Fsqd
_refine_ls_weighting_details 'calc w=1/[\s^2^(Fo^2^)+(0.1070P)^2^+2.5953P] where P=(Fo^2^+2Fc^2^)/3'
_refine_ls_weighting_scheme calc
_refine_ls_wR_factor_gt 0.1766
_refine_ls_wR_factor_ref 0.1889
_reflns_number_gt 4851
_reflns_number_total 5636
_reflns_threshold_expression >2sigma(I)
_cod_data_source_file ja307360n_si_007.cif
_cod_data_source_block n1997
_cod_database_code 4119142

loop_
_space_group_symop_id
_space_group_symop_operation_xyz
1 'x, y, z'
2 '-x, -y, -z'

loop_
_atom_site_label
_atom_site_type_symbol
_atom_site_fract_x
_atom_site_fract_y
_atom_site_fract_z
_atom_site_U_iso_or_equiv
_atom_site_adp_type
_atom_site_occupancy
_atom_site_symmetry_multiplicity
_atom_site_calc_flag
_atom_site_refinement_flags
_atom_site_disorder_assembly
_atom_site_disorder_group
N1 N 0.5905(3) 1.0098(3) 0.12894(15) 0.0282(6) Uani 1 1 d . . .
N2 N 0.4465(3) 0.4923(3) 0.75554(15) 0.0250(6) Uani 1 1 d . . .
C1 C 0.4294(3) 0.4427(3) 0.84170(18) 0.0280(7) Uani 1 1 d . . .
H1A H 0.5138 0.3562 0.8668 0.034 Uiso 1 1 calc R . .
H1B H 0.3408 0.4249 0.8497 0.034 Uiso 1 1 calc R . .
C2 C 0.5713(4) 0.5019(4) 0.7326(2) 0.0322(7) Uani 1 1 d . . .
H2 H 0.6487 0.4717 0.7707 0.039 Uiso 1 1 calc R . .
C3 C 0.5880(4) 0.5549(4) 0.6548(2) 0.0350(8) Uani 1 1 d . . .
H3 H 0.6771 0.5609 0.6399 0.042 Uiso 1 1 calc R . .
C4 C 0.4776(3) 0.6001(3) 0.59739(18) 0.0265(7) Uani 1 1 d . . .
C5 C 0.3493(4) 0.5888(3) 0.62367(19) 0.0313(7) Uani 1 1 d . . .
H5 H 0.2702 0.6184 0.5868 0.038 Uiso 1 1 calc R . .
C6 C 0.3361(3) 0.5354(3) 0.70224(19) 0.0304(7) Uani 1 1 d . . .
H6 H 0.2479 0.5290 0.7190 0.036 Uiso 1 1 calc R . .
C7 C 0.4957(3) 0.6600(3) 0.51364(18) 0.0269(7) Uani 1 1 d . . .
C8 C 0.6244(4) 0.6696(5) 0.4913(2) 0.0499(11) Uani 1 1 d . . .
H8 H 0.7027 0.6331 0.5297 0.060 Uiso 1 1 calc R . .
C9 C 0.6421(4) 0.7306(4) 0.4146(2) 0.0510(11) Uani 1 1 d . . .
H9 H 0.7322 0.7358 0.4015 0.061 Uiso 1 1 calc R . .
C10 C 0.5319(3) 0.7846(3) 0.35630(18) 0.0262(7) Uani 1 1 d . . .
C11 C 0.4048(4) 0.7713(5) 0.3783(2) 0.0472(10) Uani 1 1 d . . .
H11 H 0.3277 0.8043 0.3396 0.057 Uiso 1 1 calc R . .
C12 C 0.3874(5) 0.7110(5) 0.4555(2) 0.0534(12) Uani 1 1 d . . .
H12 H 0.2978 0.7047 0.4687 0.064 Uiso 1 1 calc R . .
C13 C 0.5517(3) 0.8574(3) 0.27550(18) 0.0272(7) Uani 1 1 d . . .
C14 C 0.6894(4) 0.8326(4) 0.2475(2) 0.0350(8) Uani 1 1 d . . .
H14 H 0.7723 0.7609 0.2790 0.042 Uiso 1 1 calc R . .
C15 C 0.7061(4) 0.9098(4) 0.1755(2) 0.0350(8) Uani 1 1 d . . .
H15 H 0.8006 0.8926 0.1581 0.042 Uiso 1 1 calc R . .
C16 C 0.4562(4) 1.0326(3) 0.15264(19) 0.0314(7) Uani 1 1 d . . .
H16 H 0.3749 1.1010 0.1185 0.038 Uiso 1 1 calc R . .
C17 C 0.4342(4) 0.9594(3) 0.22486(19) 0.0311(7) Uani 1 1 d . . .
H17 H 0.3383 0.9783 0.2405 0.037 Uiso 1 1 calc R . .
C18 C 0.6110(4) 1.1048(3) 0.05462(18) 0.0310(7) Uani 1 1 d . . .
H18A H 0.5351 1.1298 0.0135 0.037 Uiso 1 1 calc R . .
H18B H 0.7069 1.0596 0.0356 0.037 Uiso 1 1 calc R . .
C19 C 0.6012(3) 1.2314(3) 0.07171(17) 0.0276(7) Uani 1 1 d . . .
C20 C 0.4672(3) 1.3390(3) 0.06920(18) 0.0286(7) Uani 1 1 d . . .
H20 H 0.3821 1.3383 0.0503 0.034 Uiso 1 1 calc R . .
C21 C 0.4575(3) 1.4472(3) 0.09426(18) 0.0272(7) Uani 1 1 d . . .
H21 H 0.3657 1.5201 0.0926 0.033 Uiso 1 1 calc R . .
C22 C 0.5816(3) 1.4494(3) 0.12186(17) 0.0259(7) Uani 1 1 d . . .
C23 C 0.7160(4) 1.3451(3) 0.12060(19) 0.0322(7) Uani 1 1 d . . .
H23 H 0.8017 1.3480 0.1370 0.039 Uiso 1 1 calc R . .
C24 C 0.7256(4) 1.2370(4) 0.0956(2) 0.0328(8) Uani 1 1 d . . .
H24 H 0.8178 1.1665 0.0947 0.039 Uiso 1 1 calc R . .
C25 C 0.0645(12) 0.9746(10) 0.6254(6) 0.053(2) Uani 0.50 1 d PU . 1
H25 H -0.0326 0.9831 0.6291 0.064 Uiso 0.50 1 calc PR . 1
C26 C 0.1092(10) 1.0287(9) 0.5545(5) 0.0532(18) Uani 0.50 1 d PU A 1
H26 H 0.0404 1.0788 0.5104 0.064 Uiso 0.50 1 calc PR A 1
C27 C 0.2582(10) 1.0117(8) 0.5449(5) 0.0415(17) Uani 0.50 1 d PU . 1
C28 C 0.3051(9) 1.0587(7) 0.4743(4) 0.0397(15) Uani 0.50 1 d PU B 1
H28 H 0.2376 1.1075 0.4297 0.048 Uiso 0.50 1 calc PR B 1
C29 C 0.4496(8) 1.0374(6) 0.4655(4) 0.0325(13) Uani 0.50 1 d PU . 1
C30 C 0.4988(9) 1.0853(7) 0.3933(4) 0.0373(14) Uani 0.50 1 d PU C 1
H30 H 0.4326 1.1329 0.3481 0.045 Uiso 0.50 1 calc PR C 1
C31 C 0.6423(10) 1.0648(7) 0.3862(4) 0.0404(15) Uani 0.50 1 d PU . 1
C32 C 0.6988(12) 1.1138(10) 0.3126(5) 0.0443(19) Uani 0.50 1 d PU D 1
H32 H 0.6339 1.1619 0.2669 0.053 Uiso 0.50 1 calc PR D 1
C33 C 0.8359(12) 1.0950(10) 0.3058(6) 0.053(2) Uani 0.50 1 d PU . 1
H33 H 0.8684 1.1271 0.2560 0.063 Uiso 0.50 1 calc PR . 1
C36 C 1.0015(11) 0.5866(9) 0.5314(6) 0.0415(19) Uani 0.50 1 d PDU E -2
H36 H 0.9922 0.5958 0.5826 0.050 Uiso 0.50 1 calc PR E -2
C37 C 1.0263(8) 0.6827(9) 0.4723(5) 0.0485(17) Uani 0.50 1 d PDU E -2
H37 H 1.0341 0.7569 0.4835 0.058 Uiso 0.50 1 calc PR E -2
C38 C 1.0404(15) 0.6760(12) 0.3962(6) 0.050(2) Uani 0.50 1 d PDU E -2
H38 H 1.0552 0.7453 0.3554 0.060 Uiso 0.50 1 calc PR E -2
C39 C 1.0325(8) 0.5651(9) 0.3816(5) 0.0524(19) Uani 0.50 1 d PDU E -2
H39 H 1.0454 0.5559 0.3305 0.063 Uiso 0.50 1 calc PR E -2
C40 C 1.0058(11) 0.4680(11) 0.4412(5) 0.047(2) Uani 0.50 1 d PDU E -2
H40 H 0.9983 0.3939 0.4296 0.057 Uiso 0.50 1 calc PR E -2
C41 C 0.9894(10) 0.4746(9) 0.5187(5) 0.0483(19) Uani 0.50 1 d PDU E -2
C42 C 0.9612(17) 0.3722(12) 0.5813(8) 0.056(3) Uani 0.50 1 d PDU E -2
H42G H 0.9923 0.3719 0.6321 0.084 Uiso 0.50 1 calc PR E -2
H42H H 1.0152 0.2818 0.5746 0.084 Uiso 0.50 1 calc PR E -2
H42I H 0.8573 0.3940 0.5795 0.084 Uiso 0.50 1 calc PR E -2
C36B C 0.8392(10) 1.0668(12) 0.3860(6) 0.073(3) Uani 0.351(5) 1 d PGDU F -3
H36B H 0.9371 1.0519 0.3942 0.088 Uiso 0.351(5) 1 calc PRD F -3
C37B C 0.7765(12) 1.1129(13) 0.3101(5) 0.062(4) Uani 0.351(5) 1 d PGDU F -3
H37B H 0.8316 1.1295 0.2665 0.074 Uiso 0.351(5) 1 calc PRD F -3
C38B C 0.6332(13) 1.1346(12) 0.2980(4) 0.057(3) Uani 0.351(5) 1 d PGDU F -3
H38B H 0.5904 1.1662 0.2461 0.069 Uiso 0.351(5) 1 calc PRD F -3
C39B C 0.5527(10) 1.1103(9) 0.3617(6) 0.061(3) Uani 0.351(5) 1 d PGDU F -3
H39B H 0.4547 1.1252 0.3535 0.074 Uiso 0.351(5) 1 calc PRD F -3
C40B C 0.6153(11) 1.0642(10) 0.4376(5) 0.067(3) Uani 0.351(5) 1 d PGDU F -3
H40B H 0.5603 1.0476 0.4812 0.080 Uiso 0.351(5) 1 calc PRD F -3
C41B C 0.7586(11) 1.0424(11) 0.4497(5) 0.066(3) Uani 0.351(5) 1 d PGDU F -3
C42B C 0.8199(19) 1.003(2) 0.5261(9) 0.107(7) Uani 0.351(5) 1 d PDU F -3
H42D H 0.9193 0.9329 0.5309 0.161 Uiso 0.351(5) 1 calc PRD F -3
H42E H 0.7622 0.9646 0.5637 0.161 Uiso 0.351(5) 1 calc PRD F -3
H42F H 0.8209 1.0823 0.5372 0.161 Uiso 0.351(5) 1 calc PRD F -3
C36A C -0.032(2) 0.984(3) 0.5410(12) 0.035(4) Uani 0.149(5) 1 d PGDU F -4
H36A H -0.1258 0.9893 0.5309 0.043 Uiso 0.149(5) 1 calc PR F -4
C37A C 0.021(3) 0.950(3) 0.6176(11) 0.047(4) Uani 0.149(5) 1 d PGDU F -4
H37A H -0.0364 0.9332 0.6600 0.056 Uiso 0.149(5) 1 calc PR F -4
C38A C 0.158(3) 0.942(3) 0.6323(11) 0.054(4) Uani 0.149(5) 1 d PGDU F -4
H38A H 0.1941 0.9195 0.6847 0.065 Uiso 0.149(5) 1 calc PR F -4
C39A C 0.242(2) 0.968(3) 0.5703(14) 0.055(4) Uani 0.149(5) 1 d PGDU F -4
H39A H 0.3353 0.9620 0.5804 0.066 Uiso 0.149(5) 1 calc PR F -4
C40A C 0.189(2) 1.001(3) 0.4937(12) 0.054(4) Uani 0.149(5) 1 d PGDU F -4
H40A H 0.2460 1.0181 0.4513 0.065 Uiso 0.149(5) 1 calc PR F -4
C41A C 0.052(3) 1.009(4) 0.4790(10) 0.049(4) Uani 0.149(5) 1 d PGDU F -4
C42A C -0.006(3) 1.048(3) 0.4006(13) 0.041(6) Uani 0.149(5) 1 d PDU F -4
H42A H -0.0728 1.0062 0.3995 0.062 Uiso 0.149(5) 1 calc PR F -4
H42B H 0.0737 1.0175 0.3675 0.062 Uiso 0.149(5) 1 calc PR F -4
H42C H -0.0574 1.1481 0.3810 0.062 Uiso 0.149(5) 1 calc PR F -4
P1 P 0.13783(9) 0.86798(8) 0.14860(5) 0.0318(3) Uani 1 1 d D . .
F1 F 0.2155(2) 0.7669(3) 0.09848(15) 0.0581(7) Uani 1 1 d D . .
F2 F 0.0670(4) 0.9707(3) 0.19756(17) 0.0812(9) Uani 1 1 d D . .
F3 F 0.2796(3) 0.7926(2) 0.20840(13) 0.0542(6) Uani 1 1 d D . .
F4 F 0.2040(3) 0.9701(3) 0.09673(15) 0.0623(7) Uani 1 1 d D . .
F5 F -0.0025(2) 0.9411(2) 0.08902(13) 0.0470(6) Uani 1 1 d D . .
F6 F 0.0754(3) 0.7649(3) 0.19977(17) 0.0796(9) Uani 1 1 d D . .
P2 P 0.90220(13) 0.63907(14) 0.77860(7) 0.0606(4) Uani 1 1 d D . .
F7 F 0.9529(11) 0.6767(7) 0.6951(3) 0.122(4) Uani 0.642(6) 1 d PDU G 1
F8 F 0.8513(6) 0.6236(7) 0.8682(3) 0.100(2) Uani 0.642(6) 1 d PDU G 1
F9 F 0.7366(7) 0.7522(9) 0.7517(7) 0.177(5) Uani 0.642(6) 1 d PDU G 1
F10 F 0.9321(7) 0.7648(5) 0.7922(3) 0.092(2) Uani 0.642(6) 1 d PDU G 1
F11 F 1.0552(4) 0.5389(6) 0.8117(4) 0.0737(18) Uani 0.642(6) 1 d PDU G 1
F12 F 0.8505(13) 0.5338(11) 0.7727(9) 0.150(6) Uani 0.642(6) 1 d PDU G 1
F7A F 1.0408(8) 0.4848(8) 0.7548(7) 0.085(3) Uani 0.358(6) 1 d PDU G 2
F8A F 0.8003(13) 0.7460(11) 0.7935(10) 0.125(6) Uani 0.358(6) 1 d PDU G 2
F9A F 0.8301(10) 0.6551(13) 0.6943(6) 0.089(3) Uani 0.358(6) 1 d PDU G 2
F10A F 1.0034(9) 0.7019(9) 0.7297(8) 0.092(4) Uani 0.358(6) 1 d PDU G 2
F11A F 1.0150(13) 0.5679(13) 0.8520(7) 0.090(4) Uani 0.358(6) 1 d PDU G 2
F12A F 0.8453(15) 0.5260(14) 0.8134(9) 0.076(4) Uani 0.358(6) 1 d PDU G 2
N3 N 0.7192(3) 0.7701(3) 0.04382(18) 0.0417(7) Uani 1 1 d . . .
C34 C 0.8364(4) 0.7389(4) 0.0283(2) 0.0345(8) Uani 1 1 d . . .
C35 C 0.9849(4) 0.7019(5) 0.0068(3) 0.0512(10) Uani 1 1 d . . .
H35A H 0.9913 0.6917 -0.0458 0.077 Uiso 1 1 calc R . .
H35B H 1.0481 0.6152 0.0447 0.077 Uiso 1 1 calc R . .
H35C H 1.0156 0.7738 0.0071 0.077 Uiso 1 1 calc R . .

loop_
_atom_site_aniso_label
_atom_site_aniso_U_11
_atom_site_aniso_U_22
_atom_site_aniso_U_33
_atom_site_aniso_U_23
_atom_site_aniso_U_13
_atom_site_aniso_U_12
N1 0.0327(14) 0.0255(13) 0.0264(14) -0.0096(11) 0.0055(11) -0.0112(11)
N2 0.0250(13) 0.0241(13) 0.0269(13) -0.0080(11) 0.0063(10) -0.0113(11)
C1 0.0288(16) 0.0265(16) 0.0251(16) -0.0019(13) 0.0049(13) -0.0125(13)
C2 0.0276(16) 0.0423(19) 0.0301(17) -0.0116(15) 0.0044(13) -0.0176(15)
C3 0.0299(17) 0.051(2) 0.0323(18) -0.0142(16) 0.0085(14) -0.0243(16)
C4 0.0286(16) 0.0259(16) 0.0288(16) -0.0117(13) 0.0070(13) -0.0131(13)
C5 0.0290(17) 0.0361(18) 0.0289(17) -0.0075(14) 0.0019(13) -0.0152(14)
C6 0.0260(16) 0.0318(17) 0.0353(18) -0.0089(14) 0.0069(13) -0.0153(14)
C7 0.0305(16) 0.0246(15) 0.0285(16) -0.0099(13) 0.0075(13) -0.0138(13)
C8 0.0237(17) 0.064(3) 0.033(2) 0.0122(18) -0.0006(14) -0.0089(17)
C9 0.0240(18) 0.062(3) 0.039(2) 0.0113(19) 0.0061(15) -0.0104(17)
C10 0.0303(16) 0.0224(15) 0.0270(16) -0.0104(13) 0.0058(13) -0.0102(13)
C11 0.049(2) 0.083(3) 0.0230(17) -0.0102(18) 0.0020(15) -0.044(2)
C12 0.050(2) 0.100(4) 0.0307(19) -0.013(2) 0.0080(17) -0.057(3)
C13 0.0326(17) 0.0234(15) 0.0283(16) -0.0110(13) 0.0061(13) -0.0125(13)
C14 0.0301(17) 0.0332(18) 0.0293(17) -0.0043(14) 0.0051(14) -0.0054(14)
C15 0.0297(17) 0.0364(18) 0.0312(18) -0.0068(15) 0.0075(14) -0.0092(15)
C16 0.0307(17) 0.0321(17) 0.0312(17) -0.0069(14) -0.0018(13) -0.0142(14)
C17 0.0285(16) 0.0341(18) 0.0327(17) -0.0080(14) 0.0028(13) -0.0165(14)
C18 0.0372(18) 0.0299(17) 0.0231(16) -0.0061(13) 0.0072(13) -0.0131(14)
C19 0.0326(17) 0.0282(16) 0.0180(14) -0.0035(12) 0.0075(12) -0.0119(14)
C20 0.0299(16) 0.0314(17) 0.0220(15) -0.0023(13) 0.0020(12) -0.0144(14)
C21 0.0258(15) 0.0249(16) 0.0234(15) -0.0026(12) 0.0043(12) -0.0071(13)
C22 0.0283(16) 0.0251(15) 0.0207(15) -0.0015(12) 0.0071(12) -0.0120(13)
C23 0.0276(17) 0.0359(18) 0.0328(17) -0.0091(14) 0.0056(13) -0.0144(15)
C24 0.0270(17) 0.0329(18) 0.0345(18) -0.0106(14) 0.0098(14) -0.0092(14)
C25 0.052(5) 0.053(5) 0.049(4) -0.007(4) 0.012(4) -0.024(4)
C26 0.058(4) 0.047(4) 0.045(3) -0.002(3) 0.003(3) -0.021(3)
C27 0.063(4) 0.034(4) 0.035(4) -0.007(3) 0.008(3) -0.030(3)
C28 0.053(3) 0.029(3) 0.035(3) -0.008(3) 0.003(3) -0.016(3)
C29 0.053(3) 0.016(3) 0.028(3) -0.011(2) 0.004(3) -0.010(3)
C30 0.062(4) 0.025(3) 0.026(3) -0.011(3) 0.010(3) -0.017(3)
C31 0.071(4) 0.023(3) 0.028(3) -0.009(3) 0.005(3) -0.018(3)
C32 0.072(5) 0.030(3) 0.036(3) -0.014(3) 0.010(4) -0.024(4)
C33 0.082(5) 0.031(4) 0.041(4) -0.017(3) 0.031(4) -0.019(4)
C36 0.020(3) 0.050(5) 0.052(5) -0.028(4) -0.003(4) -0.003(4)
C37 0.028(3) 0.052(4) 0.065(4) -0.024(4) -0.003(3) -0.010(3)
C38 0.026(4) 0.055(6) 0.056(5) -0.013(4) -0.003(4) -0.008(5)
C39 0.029(3) 0.064(5) 0.050(4) -0.026(4) -0.002(3) 0.002(3)
C40 0.025(4) 0.054(5) 0.064(5) -0.036(4) -0.002(4) -0.005(4)
C41 0.026(3) 0.054(5) 0.060(5) -0.025(4) -0.002(4) -0.006(3)
C42 0.037(5) 0.050(7) 0.078(8) -0.025(6) 0.006(6) -0.012(6)
C36B 0.105(6) 0.045(5) 0.055(5) -0.017(5) 0.017(5) -0.017(5)
C37B 0.094(7) 0.036(5) 0.046(4) -0.013(4) 0.020(6) -0.018(6)
C38B 0.091(6) 0.029(4) 0.048(5) -0.016(4) 0.016(5) -0.020(5)
C39B 0.089(5) 0.035(4) 0.056(5) -0.018(4) 0.010(4) -0.020(4)
C40B 0.099(5) 0.036(4) 0.053(5) -0.014(4) 0.019(4) -0.019(5)
C41B 0.106(6) 0.042(5) 0.039(5) -0.017(5) 0.012(5) -0.016(5)
C42B 0.147(13) 0.089(11) 0.053(7) -0.030(9) 0.002(8) -0.012(11)
C36A 0.056(6) 0.028(6) 0.024(6) -0.019(6) 0.005(5) -0.011(5)
C37A 0.058(6) 0.044(6) 0.036(6) -0.012(6) 0.003(6) -0.019(6)
C38A 0.061(6) 0.052(6) 0.043(6) -0.011(6) 0.003(5) -0.019(6)
C39A 0.065(6) 0.046(6) 0.048(6) -0.010(6) 0.009(5) -0.020(6)
C40A 0.062(5) 0.042(5) 0.047(5) -0.002(5) 0.006(5) -0.018(5)
C41A 0.059(6) 0.035(6) 0.041(6) -0.005(6) 0.007(5) -0.012(6)
C42A 0.067(13) 0.022(10) 0.027(9) -0.010(9) 0.014(8) -0.011(11)
P1 0.0343(5) 0.0284(5) 0.0293(5) -0.0095(4) 0.0040(4) -0.0094(4)
F1 0.0405(12) 0.0592(15) 0.0695(16) -0.0419(13) -0.0124(11) 0.0025(11)
F2 0.092(2) 0.0711(19) 0.0681(18) -0.0465(16) 0.0094(16) -0.0044(16)
F3 0.0671(15) 0.0424(13) 0.0482(13) -0.0120(10) -0.0218(11) -0.0157(11)
F4 0.0701(17) 0.0674(16) 0.0552(15) -0.0025(12) 0.0000(12) -0.0448(14)
F5 0.0318(11) 0.0443(12) 0.0517(13) -0.0107(10) 0.0000(9) -0.0053(9)
F6 0.085(2) 0.081(2) 0.0679(18) 0.0147(15) 0.0005(15) -0.0550(17)
P2 0.0489(7) 0.0766(9) 0.0584(7) -0.0017(6) -0.0106(5) -0.0393(6)
F7 0.231(11) 0.089(4) 0.042(3) -0.021(3) -0.006(4) -0.060(5)
F8 0.086(4) 0.120(5) 0.094(4) -0.033(4) 0.046(3) -0.047(4)
F9 0.108(6) 0.107(6) 0.264(11) -0.077(6) -0.116(7) 0.038(4)
F10 0.141(5) 0.079(3) 0.092(4) -0.046(3) 0.027(3) -0.067(4)
F11 0.031(2) 0.078(3) 0.097(5) -0.021(3) 0.008(2) -0.013(2)
F12 0.097(6) 0.106(8) 0.295(18) -0.101(11) -0.037(9) -0.052(5)
F7A 0.056(5) 0.066(5) 0.147(9) -0.056(6) 0.037(5) -0.025(4)
F8A 0.089(8) 0.077(7) 0.229(17) -0.122(10) 0.069(9) -0.008(6)
F9A 0.070(6) 0.112(8) 0.075(6) -0.032(6) -0.025(5) -0.021(6)
F10A 0.054(5) 0.056(5) 0.136(10) 0.008(6) 0.029(6) -0.023(4)
F11A 0.086(8) 0.097(8) 0.092(8) -0.010(6) -0.021(6) -0.051(7)
F12A 0.039(5) 0.066(7) 0.123(10) -0.003(6) -0.016(5) -0.035(5)
N3 0.0417(19) 0.0450(18) 0.0410(17) -0.0112(14) 0.0023(14) -0.0215(15)
C34 0.041(2) 0.0354(18) 0.0315(18) -0.0071(14) -0.0005(15) -0.0218(16)
C35 0.041(2) 0.059(3) 0.058(3) -0.020(2) 0.0071(19) -0.024(2)

loop_
_atom_type_symbol
_atom_type_description
_atom_type_scat_dispersion_real
_atom_type_scat_dispersion_imag
_atom_type_scat_source
C C 0.0181 0.0091 'International Tables Vol C Tables 4.2.6.8 and 6.1.1.4'
H H 0.0000 0.0000 'International Tables Vol C Tables 4.2.6.8 and 6.1.1.4'
F F 0.0727 0.0534 'International Tables Vol C Tables 4.2.6.8 and 6.1.1.4'
N N 0.0311 0.0180 'International Tables Vol C Tables 4.2.6.8 and 6.1.1.4'
P P 0.2955 0.4335 'International Tables Vol C Tables 4.2.6.8 and 6.1.1.4'

loop_
_geom_angle_atom_site_label_1
_geom_angle_atom_site_label_2
_geom_angle_atom_site_label_3
_geom_angle
_geom_angle_site_symmetry_1
_geom_angle_site_symmetry_3
C15 N1 C16 119.8(3) . .
C15 N1 C18 120.2(3) . .
C16 N1 C18 119.8(3) . .
C2 N2 C1 118.7(3) . .
C6 N2 C1 121.0(3) . .
C6 N2 C2 120.1(3) . .
N2 C1 H1A 109.9 . .
N2 C1 H1B 109.9 . .
N2 C1 C22 108.9(2) . 2_676
H1A C1 H1B 108.3 . .
C22 C1 H1A 109.9 2_676 .
C22 C1 H1B 109.9 2_676 .
N2 C2 H2 119.7 . .
N2 C2 C3 120.6(3) . .
C3 C2 H2 119.7 . .
C2 C3 H3 119.2 . .
C2 C3 C4 121.5(3) . .
C4 C3 H3 119.2 . .
C3 C4 C5 116.1(3) . .
C3 C4 C7 121.1(3) . .
C5 C4 C7 122.8(3) . .
C4 C5 H5 119.6 . .
C6 C5 C4 120.8(3) . .
C6 C5 H5 119.6 . .
N2 C6 C5 120.8(3) . .
N2 C6 H6 119.6 . .
C5 C6 H6 119.6 . .
C8 C7 C4 120.2(3) . .
C12 C7 C4 122.9(3) . .
C12 C7 C8 116.8(3) . .
C7 C8 H8 119.2 . .
C9 C8 C7 121.6(4) . .
C9 C8 H8 119.2 . .
C8 C9 H9 119.2 . .
C8 C9 C10 121.5(3) . .
C10 C9 H9 119.2 . .
C9 C10 C13 120.0(3) . .
C11 C10 C9 116.8(3) . .
C11 C10 C13 123.1(3) . .
C10 C11 H11 119.4 . .
C10 C11 C12 121.3(3) . .
C12 C11 H11 119.4 . .
C7 C12 C11 121.9(3) . .
C7 C12 H12 119.1 . .
C11 C12 H12 119.1 . .
C14 C13 C10 121.9(3) . .
C17 C13 C10 121.4(3) . .
C17 C13 C14 116.6(3) . .
C13 C14 H14 119.5 . .
C15 C14 C13 121.0(3) . .
C15 C14 H14 119.5 . .
N1 C15 C14 120.8(3) . .
N1 C15 H15 119.6 . .
C14 C15 H15 119.6 . .
N1 C16 H16 119.2 . .
N1 C16 C17 121.5(3) . .
C17 C16 H16 119.2 . .
C13 C17 H17 119.9 . .
C16 C17 C13 120.3(3) . .
C16 C17 H17 119.9 . .
N1 C18 H18A 110.1 . .
N1 C18 H18B 110.1 . .
N1 C18 C19 108.1(2) . .
H18A C18 H18B 108.4 . .
C19 C18 H18A 110.1 . .
C19 C18 H18B 110.1 . .
C20 C19 C18 120.6(3) . .
C24 C19 C18 119.8(3) . .
C24 C19 C20 119.4(3) . .
C19 C20 H20 119.9 . .
C21 C20 C19 120.2(3) . .
C21 C20 H20 119.9 . .
C20 C21 H21 119.8 . .
C20 C21 C22 120.3(3) . .
C22 C21 H21 119.8 . .
C21 C22 C1 120.8(3) . 2_676
C21 C22 C23 119.2(3) . .
C23 C22 C1 119.9(3) . 2_676
C22 C23 H23 119.8 . .
C24 C23 C22 120.4(3) . .
C24 C23 H23 119.8 . .
C19 C24 H24 119.8 . .
C23 C24 C19 120.3(3) . .
C23 C24 H24 119.8 . .
C26 C25 H25 119.8 . .
C26 C25 C33 120.3(10) . 2_676
C33 C25 H25 119.8 2_676 .
C25 C26 H26 119.0 . .
C25 C26 C27 121.9(9) . .
C27 C26 H26 119.0 . .
C28 C27 C26 122.4(8) . .
C28 C27 C31 120.8(8) . 2_676
C31 C27 C26 116.7(7) 2_676 .
C27 C28 H28 119.1 . .
C27 C28 C29 121.7(7) . .
C29 C28 H28 119.1 . .
C28 C29 C29 118.0(8) . 2_676
C30 C29 C28 122.2(7) . .
C30 C29 C29 119.8(9) . 2_676
C29 C30 H30 119.4 . .
C31 C30 C29 121.1(7) . .
C31 C30 H30 119.4 . .
C27 C31 C32 118.2(8) 2_676 .
C30 C31 C27 118.4(7) . 2_676
C30 C31 C32 123.4(8) . .
C31 C32 H32 118.3 . .
C33 C32 C31 123.5(10) . .
C33 C32 H32 118.3 . .
C25 C33 H33 120.4 2_676 .
C32 C33 C25 119.2(9) . 2_676
C32 C33 H33 120.4 . .
C37 C36 H36 119.2 . .
C37 C36 C41 121.7(8) . .
C41 C36 H36 119.2 . .
C36 C37 H37 118.9 . .
C36 C37 C38 122.2(9) . .
C38 C37 H37 118.9 . .
C37 C38 H38 121.0 . .
C39 C38 C37 117.9(10) . .
C39 C38 H38 121.0 . .
C38 C39 H39 119.9 . .
C40 C39 C38 120.1(9) . .
C40 C39 H39 119.9 . .
C39 C40 H40 118.8 . .
C39 C40 C41 122.4(9) . .
C41 C40 H40 118.8 . .
C36 C41 C40 115.6(7) . .
C36 C41 C42 122.1(9) . .
C40 C41 C42 122.3(10) . .
C41 C42 H42G 109.5 . .
C41 C42 H42H 109.5 . .
C41 C42 H42I 109.5 . .
H42G C42 H42H 109.5 . .
H42G C42 H42I 109.5 . .
H42H C42 H42I 109.5 . .
C37B C36B H36B 120.0 . .
C37B C36B C41B 120.0 . .
C41B C36B H36B 120.0 . .
C36B C37B H37B 120.0 . .
C36B C37B C38B 120.0 . .
C38B C37B H37B 120.0 . .
C37B C38B H38B 120.0 . .
C39B C38B C37B 120.0 . .
C39B C38B H38B 120.0 . .
C38B C39B H39B 120.0 . .
C40B C39B C38B 120.0 . .
C40B C39B H39B 120.0 . .
C39B C40B H40B 120.0 . .
C39B C40B C41B 120.0 . .
C41B C40B H40B 120.0 . .
C36B C41B C42B 119.8(4) . .
C40B C41B C36B 120.0 . .
C40B C41B C42B 120.1(4) . .
C41B C42B H42D 109.5 . .
C41B C42B H42E 109.5 . .
C41B C42B H42F 109.5 . .
H42D C42B H42E 109.5 . .
H42D C42B H42F 109.5 . .
H42E C42B H42F 109.5 . .
C37A C36A H36A 120.0 . .
C37A C36A C41A 120.0 . .
C41A C36A H36A 120.0 . .
C36A C37A H37A 120.0 . .
C36A C37A C38A 120.0 . .
C38A C37A H37A 120.0 . .
C37A C38A H38A 120.0 . .
C39A C38A C37A 120.0 . .
C39A C38A H38A 120.0 . .
C38A C39A H39A 120.0 . .
C40A C39A C38A 120.0 . .
C40A C39A H39A 120.0 . .
C39A C40A H40A 120.0 . .
C39A C40A C41A 120.0 . .
C41A C40A H40A 120.0 . .
C36A C41A C42A 119.6(14) . .
C40A C41A C36A 120.0 . .
C40A C41A C42A 120.3(15) . .
C41A C42A H42A 109.5 . .
C41A C42A H42B 109.5 . .
C41A C42A H42C 109.5 . .
H42A C42A H42B 109.5 . .
H42A C42A H42C 109.5 . .
H42B C42A H42C 109.5 . .
F1 P1 F3 89.50(12) . .
F1 P1 F4 89.02(15) . .
F1 P1 F5 89.88(12) . .
F2 P1 F1 177.18(18) . .
F2 P1 F3 89.09(15) . .
F2 P1 F4 88.53(17) . .
F2 P1 F5 91.55(15) . .
F4 P1 F3 89.71(14) . .
F5 P1 F3 179.28(13) . .
F5 P1 F4 90.64(13) . .
F6 P1 F1 90.15(17) . .
F6 P1 F2 92.29(19) . .
F6 P1 F3 89.57(15) . .
F6 P1 F4 178.90(17) . .
F6 P1 F5 90.08(15) . .
F7 P2 F8 169.7(4) . .
F7 P2 F9 93.0(5) . .
F7 P2 F10 87.6(3) . .
F7 P2 F7A 67.8(4) . .
F7 P2 F9A 50.5(5) . .
F7 P2 F10A 37.5(5) . .
F7 P2 F11A 120.2(6) . .
F7 P2 F12A 125.9(7) . .
F8 P2 F10 82.1(3) . .
F8 P2 F7A 119.5(4) . .
F8 P2 F9A 135.5(5) . .
F9 P2 F8 85.3(5) . .
F9 P2 F10 85.5(4) . .
F9 P2 F7A 139.9(5) . .
F9 P2 F9A 62.3(5) . .
F10 P2 F7A 126.2(4) . .
F11 P2 F7 91.7(4) . .
F11 P2 F8 89.4(3) . .
F11 P2 F9 173.6(5) . .
F11 P2 F10 90.3(3) . .
F11 P2 F7A 46.3(4) . .
F11 P2 F9A 124.1(5) . .
F11 P2 F10A 74.5(4) . .
F11 P2 F11A 33.5(4) . .
F11 P2 F12A 91.0(6) . .
F12 P2 F7 99.4(6) . .
F12 P2 F8 90.7(6) . .
F12 P2 F9 87.1(6) . .
F12 P2 F10 170.0(6) . .
F12 P2 F11 96.5(5) . .
F12 P2 F7A 63.5(6) . .
F12 P2 F9A 60.1(7) . .
F12 P2 F10A 133.4(8) . .
F12 P2 F11A 106.5(7) . .
F12 P2 F12A 26.8(8) . .
F8A P2 F7 112.0(8) . .
F8A P2 F8 61.2(7) . .
F8A P2 F9 37.4(7) . .
F8A P2 F10 56.5(6) . .
F8A P2 F11 136.4(8) . .
F8A P2 F12 113.9(8) . .
F8A P2 F7A 177.1(7) . .
F8A P2 F9A 98.7(8) . .
F8A P2 F10A 102.1(7) . .
F8A P2 F11A 105.0(9) . .
F8A P2 F12A 102.3(8) . .
F9A P2 F10 121.4(5) . .
F9A P2 F7A 79.0(5) . .
F10A P2 F8 133.7(6) . .
F10A P2 F9 106.9(6) . .
F10A P2 F10 55.6(5) . .
F10A P2 F7A 79.5(5) . .
F10A P2 F9A 86.9(7) . .
F10A P2 F11A 90.8(6) . .
F11A P2 F8 58.1(6) . .
F11A P2 F9 140.3(7) . .
F11A P2 F10 75.5(5) . .
F11A P2 F7A 77.3(6) . .
F11A P2 F9A 156.2(7) . .
F12A P2 F8 64.3(6) . .
F12A P2 F9 89.9(7) . .
F12A P2 F10 146.4(6) . .
F12A P2 F7A 75.9(6) . .
F12A P2 F9A 84.8(6) . .
F12A P2 F10A 155.1(8) . .
F12A P2 F11A 87.4(6) . .
N3 C34 C35 178.6(4) . .
C34 C35 H35A 109.5 . .
C34 C35 H35B 109.5 . .
C34 C35 H35C 109.5 . .
H35A C35 H35B 109.5 . .
H35A C35 H35C 109.5 . .
H35B C35 H35C 109.5 . .

loop_
_geom_bond_atom_site_label_1
_geom_bond_atom_site_label_2
_geom_bond_distance
_geom_bond_site_symmetry_2
N1 C15 1.343(4) .
N1 C16 1.345(4) .
N1 C18 1.498(4) .
N2 C1 1.501(4) .
N2 C2 1.343(4) .
N2 C6 1.343(4) .
C1 H1A 0.9900 .
C1 H1B 0.9900 .
C1 C22 1.509(5) 2_676
C2 H2 0.9500 .
C2 C3 1.371(5) .
C3 H3 0.9500 .
C3 C4 1.388(5) .
C4 C5 1.399(5) .
C4 C7 1.482(4) .
C5 H5 0.9500 .
C5 C6 1.376(5) .
C6 H6 0.9500 .
C7 C8 1.379(5) .
C7 C12 1.372(5) .
C8 H8 0.9500 .
C8 C9 1.375(5) .
C9 H9 0.9500 .
C9 C10 1.383(5) .
C10 C11 1.379(5) .
C10 C13 1.480(4) .
C11 H11 0.9500 .
C11 C12 1.381(5) .
C12 H12 0.9500 .
C13 C14 1.401(5) .
C13 C17 1.392(5) .
C14 H14 0.9500 .
C14 C15 1.364(5) .
C15 H15 0.9500 .
C16 H16 0.9500 .
C16 C17 1.369(5) .
C17 H17 0.9500 .
C18 H18A 0.9900 .
C18 H18B 0.9900 .
C18 C19 1.510(5) .
C19 C20 1.393(5) .
C19 C24 1.387(5) .
C20 H20 0.9500 .
C20 C21 1.386(5) .
C21 H21 0.9500 .
C21 C22 1.392(5) .
C22 C1 1.509(5) 2_676
C22 C23 1.392(5) .
C23 H23 0.9500 .
C23 C24 1.386(5) .
C24 H24 0.9500 .
C25 H25 0.9500 .
C25 C26 1.370(12) .
C25 C33 1.440(15) 2_676
C26 H26 0.9500 .
C26 C27 1.450(13) .
C27 C28 1.354(11) .
C27 C31 1.443(12) 2_676
C28 H28 0.9500 .
C28 C29 1.392(11) .
C29 C29 1.449(14) 2_676
C29 C30 1.391(10) .
C30 H30 0.9500 .
C30 C31 1.380(12) .
C31 C27 1.443(12) 2_676
C31 C32 1.449(12) .
C32 H32 0.9500 .
C32 C33 1.322(15) .
C33 C25 1.440(15) 2_676
C33 H33 0.9500 .
C36 H36 0.9500 .
C36 C37 1.360(10) .
C36 C41 1.400(11) .
C37 H37 0.9500 .
C37 C38 1.385(11) .
C38 H38 0.9500 .
C38 C39 1.384(11) .
C39 H39 0.9500 .
C39 C40 1.381(11) .
C40 H40 0.9500 .
C40 C41 1.412(11) .
C41 C42 1.453(12) .
C42 H42G 0.9800 .
C42 H42H 0.9800 .
C42 H42I 0.9800 .
C36B H36B 0.9500 .
C36B C37B 1.3900 .
C36B C41B 1.3900 .
C37B H37B 0.9500 .
C37B C38B 1.3900 .
C38B H38B 0.9500 .
C38B C39B 1.3900 .
C39B H39B 0.9500 .
C39B C40B 1.3900 .
C40B H40B 0.9500 .
C40B C41B 1.3900 .
C41B C42B 1.402(15) .
C42B H42D 0.9800 .
C42B H42E 0.9800 .
C42B H42F 0.9800 .
C36A H36A 0.9500 .
C36A C37A 1.3900 .
C36A C41A 1.3900 .
C37A H37A 0.9500 .
C37A C38A 1.3900 .
C38A H38A 0.9500 .
C38A C39A 1.3900 .
C39A H39A 0.9500 .
C39A C40A 1.3900 .
C40A H40A 0.9500 .
C40A C41A 1.3900 .
C41A C42A 1.422(16) .
C42A H42A 0.9800 .
C42A H42B 0.9800 .
C42A H42C 0.9800 .
P1 F1 1.590(2) .
P1 F2 1.577(2) .
P1 F3 1.604(2) .
P1 F4 1.594(2) .
P1 F5 1.592(2) .
P1 F6 1.572(3) .
P2 F7 1.545(5) .
P2 F8 1.639(5) .
P2 F9 1.626(5) .
P2 F10 1.651(4) .
P2 F11 1.517(4) .
P2 F12 1.510(6) .
P2 F7A 1.884(8) .
P2 F8A 1.316(7) .
P2 F9A 1.647(8) .
P2 F10A 1.559(8) .
P2 F11A 1.572(10) .
P2 F12A 1.554(11) .
N3 C34 1.136(5) .
C34 C35 1.450(5) .
C35 H35A 0.9800 .
C35 H35B 0.9800 .
C35 H35C 0.9800 .

loop_
_geom_torsion_atom_site_label_1
_geom_torsion_atom_site_label_2
_geom_torsion_atom_site_label_3
_geom_torsion_atom_site_label_4
_geom_torsion
_geom_torsion_site_symmetry_1
_geom_torsion_site_symmetry_4
N1 C16 C17 C13 -0.8(5) . .
N1 C18 C19 C20 -85.0(3) . .
N1 C18 C19 C24 90.4(3) . .
N2 C2 C3 C4 0.0(5) . .
C1 N2 C2 C3 -175.8(3) . .
C1 N2 C6 C5 175.9(3) . .
C1 C22 C23 C24 172.6(3) 2_676 .
C2 N2 C1 C22 69.6(3) . 2_676
C2 N2 C6 C5 0.6(5) . .
C2 C3 C4 C5 0.3(5) . .
C2 C3 C4 C7 178.7(3) . .
C3 C4 C5 C6 -0.1(5) . .
C3 C4 C7 C8 1.1(5) . .
C3 C4 C7 C12 -177.2(4) . .
C4 C5 C6 N2 -0.3(5) . .
C4 C7 C8 C9 -176.8(4) . .
C4 C7 C12 C11 177.3(4) . .
C5 C4 C7 C8 179.4(4) . .
C5 C4 C7 C12 1.1(5) . .
C6 N2 C1 C22 -105.8(3) . 2_676
C6 N2 C2 C3 -0.4(5) . .
C7 C4 C5 C6 -178.5(3) . .
C7 C8 C9 C10 -0.4(7) . .
C8 C7 C12 C11 -1.1(7) . .
C8 C9 C10 C11 -1.6(6) . .
C8 C9 C10 C13 176.1(4) . .
C9 C10 C11 C12 2.2(6) . .
C9 C10 C13 C14 24.3(5) . .
C9 C10 C13 C17 -152.3(4) . .
C10 C11 C12 C7 -0.9(7) . .
C10 C13 C14 C15 -173.7(3) . .
C10 C13 C17 C16 174.8(3) . .
C11 C10 C13 C14 -158.3(4) . .
C11 C10 C13 C17 25.2(5) . .
C12 C7 C8 C9 1.7(6) . .
C13 C10 C11 C12 -175.4(4) . .
C13 C14 C15 N1 -1.5(6) . .
C14 C13 C17 C16 -1.9(5) . .
C15 N1 C16 C17 2.6(5) . .
C15 N1 C18 C19 -94.9(3) . .
C16 N1 C15 C14 -1.4(5) . .
C16 N1 C18 C19 79.0(4) . .
C17 C13 C14 C15 3.0(5) . .
C18 N1 C15 C14 172.5(3) . .
C18 N1 C16 C17 -171.4(3) . .
C18 C19 C20 C21 172.0(3) . .
C18 C19 C24 C23 -172.1(3) . .
C19 C20 C21 C22 0.2(4) . .
C20 C19 C24 C23 3.4(5) . .
C20 C21 C22 C1 -172.6(3) . 2_676
C20 C21 C22 C23 2.9(4) . .
C21 C22 C23 C24 -2.9(5) . .
C22 C23 C24 C19 -0.2(5) . .
C24 C19 C20 C21 -3.4(4) . .
C25 C26 C27 C28 176.5(9) . .
C25 C26 C27 C31 -0.2(13) . 2_676
C26 C27 C28 C29 -177.7(7) . .
C27 C28 C29 C29 0.0(11) . 2_676
C27 C28 C29 C30 -179.9(7) . .
C27 C31 C32 C33 -1.8(13) 2_676 .
C28 C29 C30 C31 179.0(6) . .
C29 C29 C30 C31 -1.0(11) 2_676 .
C29 C30 C31 C27 2.0(10) . 2_676
C29 C30 C31 C32 -179.3(7) . .
C30 C31 C32 C33 179.6(8) . .
C31 C27 C28 C29 -1.1(11) 2_676 .
C31 C32 C33 C25 -1.5(15) . 2_676
C33 C25 C26 C27 3.6(15) 2_676 .
C36 C37 C38 C39 -1.7(16) . .
C37 C36 C41 C40 0.6(17) . .
C37 C36 C41 C42 -179.3(10) . .
C37 C38 C39 C40 2.3(16) . .
C38 C39 C40 C41 -1.6(16) . .
C39 C40 C41 C36 0.1(17) . .
C39 C40 C41 C42 180.0(10) . .
C41 C36 C37 C38 0.2(16) . .
C36B C37B C38B C39B 0.0 . .
C37B C36B C41B C40B 0.0 . .
C37B C36B C41B C42B -176.8(10) . .
C37B C38B C39B C40B 0.0 . .
C38B C39B C40B C41B 0.0 . .
C39B C40B C41B C36B 0.0 . .
C39B C40B C41B C42B 176.8(10) . .
C41B C36B C37B C38B 0.0 . .
C36A C37A C38A C39A 0.0 . .
C37A C36A C41A C40A 0.0 . .
C37A C36A C41A C42A -178(3) . .
C37A C38A C39A C40A 0.0 . .
C38A C39A C40A C41A 0.0 . .
C39A C40A C41A C36A 0.0 . .
C39A C40A C41A C42A 178(3) . .
C41A C36A C37A C38A 0.0 . .
